data_2201097
loop_
_publ_author_name
'Langer, Vratislav'
'Lundquist, Knut'
'Stomberg, Rolf'

_publ_section_title
;
 The diacetate of (+)-pinoresinol
;
_journal_issue 4
_journal_name_full 'Acta Crystallographica Section E'
_journal_page_first o402
_journal_page_last o404
_journal_paper_doi 10.1107/S1600536802004403
_journal_volume 58
_journal_year 2002
_chemical_formula_iupac 'C24 H26 O8'
_chemical_formula_moiety 'C24 H26 O8'
_chemical_formula_sum 'C24 H26 O8'
_chemical_formula_weight 442.45
_chemical_melting_point 439
_chemical_name_systematic
;
2,2'-dimethoxy-4,4'-(tetrahydro-1H,3H-furo[3,4-c]furan-1,4-diyl)diphenyl
1,1'-diacetate
;
_space_group_IT_number 4
_symmetry_cell_setting monoclinic
_symmetry_space_group_name_Hall 'P 2yb'
_symmetry_space_group_name_H-M 'P 1 21 1'
_atom_sites_solution_hydrogens geom
_atom_sites_solution_primary direct
_atom_sites_solution_secondary difmap
_audit_creation_method SHELXL-97
_cell_angle_alpha 90.00
_cell_angle_beta 112.2780(10)
_cell_angle_gamma 90.00
_cell_formula_units_Z 2
_cell_length_a 7.99380(10)
_cell_length_b 14.4485(2)
_cell_length_c 9.84390(10)
_cell_measurement_reflns_used 6622
_cell_measurement_temperature 183(2)
_cell_measurement_theta_max 30.51
_cell_measurement_theta_min 2.24
_cell_volume 1052.09(2)
_computing_cell_refinement 'SAINT (Siemens, 1995)'
_computing_data_collection 'SMART (Siemens, 1995)'
_computing_data_reduction 'SAINT and SADABS (Sheldrick, 2001)'
_computing_molecular_graphics 'DIAMOND (Brandenburg, 2000)'
_computing_publication_material SHELXTL
_computing_structure_refinement SHELXTL
_computing_structure_solution 'SHELXTL (Bruker, 1997)'
_diffrn_ambient_temperature 183(2)
_diffrn_measured_fraction_theta_full 0.999
_diffrn_measured_fraction_theta_max 0.999
_diffrn_measurement_device_type 'Siemens SMART CCD'
_diffrn_measurement_method \w
_diffrn_radiation_monochromator graphite
_diffrn_radiation_source 'fine-focus sealed tube'
_diffrn_radiation_type MoK\a
_diffrn_radiation_wavelength 0.71073
_diffrn_reflns_av_R_equivalents 0.0539
_diffrn_reflns_av_sigmaI/netI 0.0432
_diffrn_reflns_limit_h_max 11
_diffrn_reflns_limit_h_min -11
_diffrn_reflns_limit_k_max 20
_diffrn_reflns_limit_k_min -20
_diffrn_reflns_limit_l_max 14
_diffrn_reflns_limit_l_min -14
_diffrn_reflns_number 16818
_diffrn_reflns_theta_full 30.51
_diffrn_reflns_theta_max 30.51
_diffrn_reflns_theta_min 2.24
_diffrn_standards_decay_% none
_diffrn_standards_number 0
_exptl_absorpt_coefficient_mu 0.105
_exptl_absorpt_correction_T_max 0.9937
_exptl_absorpt_correction_T_min 0.9793
_exptl_absorpt_correction_type multi-scan
_exptl_absorpt_process_details '(SADABS; Sheldrick, 2001)'
_exptl_crystal_colour colourless
_exptl_crystal_density_diffrn 1.397
_exptl_crystal_density_method 'not measured'
_exptl_crystal_description plate
_exptl_crystal_F_000 468
_exptl_crystal_size_max 0.20
_exptl_crystal_size_mid 0.14
_exptl_crystal_size_min 0.06
_refine_diff_density_max 0.290
_refine_diff_density_min -0.233
_refine_ls_extinction_method none
_refine_ls_goodness_of_fit_ref 1.001
_refine_ls_hydrogen_treatment constr
_refine_ls_matrix_type full
_refine_ls_number_parameters 319
_refine_ls_number_reflns 3326
_refine_ls_number_restraints 1
_refine_ls_restrained_S_all 1.001
_refine_ls_R_factor_all 0.0751
_refine_ls_R_factor_gt 0.0523
_refine_ls_shift/su_max 0.001
_refine_ls_shift/su_mean 0.000
_refine_ls_structure_factor_coef Fsqd
_refine_ls_weighting_details 'calc w = 1/[\s^2^(Fo^2^)+(0.1P)^2^] where P = (Fo^2^+2Fc^2^)/3'
_refine_ls_weighting_scheme calc
_refine_ls_wR_factor_gt 0.1327
_refine_ls_wR_factor_ref 0.1492
_reflns_number_gt 2600
_reflns_number_total 3326
_reflns_threshold_expression I>2\s(I)
_cod_data_source_file cm6002.cif
_cod_data_source_block I
_cod_depositor_comments
;
The following automatic conversions were performed:

'_chemical_melting_point' value '439 K' was changed to '439' - the
value should be numeric and without a unit designator.

Automatic conversion script
Id: cif_fix_values 1646 2011-03-28 12:23:43Z adriana 

The following automatic conversions were performed:

'_chemical_melting_point' value '439 K' was changed to '439' - the
value should be numeric and without a unit designator.

Automatic conversion script
Id: cif_fix_values 1715 2011-07-08 13:25:40Z adriana 
;
_cod_original_sg_symbol_H-M 'P 21'
_cod_database_code 2201097
_cod_database_fobs_code 2201097

loop_
_symmetry_equiv_pos_as_xyz
'x, y, z'
'-x, y+1/2, -z'

loop_
_atom_site_label
_atom_site_fract_x
_atom_site_fract_y
_atom_site_fract_z
_atom_site_U_iso_or_equiv
_atom_site_adp_type
_atom_site_calc_flag
_atom_site_refinement_flags
_atom_site_occupancy
_atom_site_disorder_assembly
_atom_site_disorder_group
_atom_site_type_symbol
O1 0.2081(3) 1.02708(17) 0.1643(2) 0.0338(5) Uani d . 1 . . O
O2 0.3322(3) 0.87679(17) 0.0771(2) 0.0306(5) Uani d . 1 . . O
O3 0.5275(4) 0.84512(17) 0.7586(3) 0.0401(6) Uani d . 1 . . O
O4 0.6064(4) 1.11024(17) 0.9068(3) 0.0387(6) Uani d . 1 . . O
O5 0.9870(3) 0.93916(16) 1.4976(2) 0.0321(5) Uani d . 1 . . O
O6 0.9017(3) 1.09780(17) 1.5954(2) 0.0285(5) Uani d . 1 . . O
O7 0.0801(3) 0.8029(2) 0.0667(3) 0.0387(6) Uani d . 1 . . O
O8 1.1669(3) 1.13639(18) 1.5810(3) 0.0332(5) Uani d . 1 . . O
C1 0.4608(4) 0.9171(2) 0.5232(3) 0.0256(6) Uani d . 1 . . C
C2 0.3561(4) 0.9831(2) 0.4219(3) 0.0263(6) Uani d . 1 . . C
H2 0.3147 1.0368 0.4553 0.037(10) Uiso calc R 1 . . H
C3 0.3136(4) 0.9699(2) 0.2733(3) 0.0251(6) Uani d . 1 . . C
C4 0.3772(4) 0.8902(2) 0.2279(3) 0.0267(6) Uani d . 1 . . C
C5 0.4848(4) 0.8273(2) 0.3267(4) 0.0283(6) Uani d . 1 . . C
H5 0.5290 0.7746 0.2932 0.054(13) Uiso calc R 1 . . H
C6 0.5291(4) 0.8410(2) 0.4758(4) 0.0283(6) Uani d . 1 . . C
H6 0.6058 0.7984 0.5450 0.046(12) Uiso calc R 1 . . H
C7 0.1631(5) 1.1148(3) 0.2076(4) 0.0353(7) Uani d . 1 . . C
H7A 0.0955 1.1056 0.2713 0.019(8) Uiso calc R 1 . . H
H7B 0.0888 1.1497 0.1202 0.059(14) Uiso calc R 1 . . H
H7C 0.2742 1.1493 0.2610 0.038(11) Uiso calc R 1 . . H
C8 0.4988(4) 0.9329(2) 0.6843(3) 0.0263(6) Uani d . 1 . . C
H8 0.3916 0.9637 0.6935 0.036(10) Uiso calc R 1 . . H
C9 0.6677(4) 0.9902(2) 0.7679(3) 0.0230(6) Uani d . 1 . . C
H9 0.7672 0.9777 0.7322 0.023(8) Uiso calc R 1 . . H
C10 0.6335(5) 1.0930(2) 0.7742(3) 0.0299(6) Uani d . 1 . . C
H10A 0.7383 1.1289 0.7727 0.089(19) Uiso calc R 1 . . H
H10B 0.5251 1.1117 0.6885 0.036(10) Uiso calc R 1 . . H
C11 0.6879(4) 1.0428(2) 1.1465(3) 0.0226(6) Uani d . 1 . . C
C12 0.8018(4) 0.9790(2) 1.2434(3) 0.0250(6) Uani d . 1 . . C
H12 0.8309 0.9230 1.2067 0.030(10) Uiso calc R 1 . . H
C13 0.8740(4) 0.9962(2) 1.3943(3) 0.0247(6) Uani d . 1 . . C
C14 0.8297(4) 1.0798(2) 1.4442(3) 0.0250(6) Uani d . 1 . . C
C15 0.7111(4) 1.1407(2) 1.3501(3) 0.0271(6) Uani d . 1 . . C
H15 0.6784 1.1956 1.3870 0.035(10) Uiso calc R 1 . . H
C16 0.6384(4) 1.1224(2) 1.2006(3) 0.0255(6) Uani d . 1 . . C
H16 0.5547 1.1644 1.1354 0.041(11) Uiso calc R 1 . . H
C17 1.0113(5) 0.8484(2) 1.4504(4) 0.0344(7) Uani d . 1 . . C
H17A 0.8935 0.8180 1.4052 0.072(16) Uiso calc R 1 . . H
H17B 1.0885 0.8122 1.5352 0.073(17) Uiso calc R 1 . . H
H17C 1.0688 0.8528 1.3786 0.033(10) Uiso calc R 1 . . H
C18 0.6113(4) 1.0241(2) 0.9835(3) 0.0237(6) Uani d . 1 . . C
H18 0.4848 1.0008 0.9549 0.024(9) Uiso calc R 1 . . H
C19 0.7163(4) 0.9566(2) 0.9258(3) 0.0223(5) Uani d . 1 . . C
H19 0.8494 0.9598 0.9839 0.034(10) Uiso calc R 1 . . H
C20 0.6465(4) 0.8569(2) 0.9081(3) 0.0277(6) Uani d . 1 . . C
H20A 0.7487 0.8129 0.9333 0.040(11) Uiso calc R 1 . . H
H20B 0.5812 0.8453 0.9741 0.038(11) Uiso calc R 1 . . H
C21 0.1711(4) 0.8337(2) 0.0038(4) 0.0270(6) Uani d . 1 . . C
C22 0.1270(5) 0.8325(3) -0.1572(4) 0.0353(7) Uani d . 1 . . C
H22A 0.0365 0.7844 -0.2029 0.072(17) Uiso calc R 1 . . H
H22B 0.2367 0.8193 -0.1758 0.064(15) Uiso calc R 1 . . H
H22C 0.0786 0.8929 -0.1990 0.11(2) Uiso calc R 1 . . H
C23 1.0789(4) 1.1229(2) 1.6550(3) 0.0262(6) Uani d . 1 . . C
C24 1.1414(4) 1.1345(3) 1.8166(4) 0.0360(8) Uani d . 1 . . C
H24A 1.2698 1.1513 1.8564 0.087(18) Uiso calc R 1 . . H
H24B 1.1247 1.0763 1.8610 0.076(18) Uiso calc R 1 . . H
H24C 1.0711 1.1835 1.8389 0.042(11) Uiso calc R 1 . . H

loop_
_atom_site_aniso_label
_atom_site_aniso_U_11
_atom_site_aniso_U_22
_atom_site_aniso_U_33
_atom_site_aniso_U_12
_atom_site_aniso_U_13
_atom_site_aniso_U_23
O1 0.0434(13) 0.0315(13) 0.0239(11) 0.0059(10) 0.0101(10) 0.0033(9)
O2 0.0334(12) 0.0348(13) 0.0278(11) -0.0090(10) 0.0162(10) -0.0081(9)
O3 0.0588(16) 0.0295(13) 0.0239(11) -0.0183(12) 0.0065(11) 0.0021(9)
O4 0.0641(16) 0.0275(12) 0.0315(12) 0.0159(11) 0.0260(12) 0.0092(10)
O5 0.0404(13) 0.0253(11) 0.0247(10) 0.0051(10) 0.0059(9) 0.0017(9)
O6 0.0290(11) 0.0346(12) 0.0246(10) -0.0036(9) 0.0133(9) -0.0053(9)
O7 0.0309(12) 0.0484(15) 0.0377(14) -0.0089(11) 0.0141(10) 0.0027(11)
O8 0.0279(10) 0.0361(13) 0.0378(12) -0.0025(10) 0.0151(10) -0.0075(10)
C1 0.0260(14) 0.0269(15) 0.0239(14) -0.0063(11) 0.0094(12) -0.0020(12)
C2 0.0292(15) 0.0255(14) 0.0249(14) -0.0006(12) 0.0109(12) -0.0027(12)
C3 0.0269(14) 0.0239(15) 0.0257(14) -0.0021(11) 0.0113(12) -0.0020(11)
C4 0.0306(15) 0.0264(15) 0.0269(15) -0.0062(12) 0.0150(13) -0.0046(12)
C5 0.0319(16) 0.0245(15) 0.0324(16) -0.0011(12) 0.0165(13) -0.0027(12)
C6 0.0285(15) 0.0245(15) 0.0306(16) 0.0001(12) 0.0097(12) 0.0018(12)
C7 0.0442(19) 0.0312(17) 0.0325(17) 0.0060(14) 0.0169(15) 0.0035(13)
C8 0.0291(15) 0.0264(15) 0.0234(14) -0.0033(12) 0.0098(12) 0.0009(11)
C9 0.0218(13) 0.0259(14) 0.0208(13) -0.0007(11) 0.0073(11) -0.0012(11)
C10 0.0385(17) 0.0262(15) 0.0280(15) -0.0032(13) 0.0160(13) 0.0004(12)
C11 0.0237(14) 0.0203(13) 0.0233(13) -0.0030(11) 0.0084(11) 0.0004(11)
C12 0.0297(14) 0.0194(13) 0.0253(14) 0.0010(11) 0.0096(12) -0.0015(11)
C13 0.0268(14) 0.0221(14) 0.0259(14) -0.0027(11) 0.0108(12) 0.0010(11)
C14 0.0265(14) 0.0267(15) 0.0224(14) -0.0042(11) 0.0100(12) -0.0050(11)
C15 0.0247(13) 0.0260(15) 0.0335(16) -0.0018(11) 0.0144(12) -0.0069(12)
C16 0.0225(13) 0.0237(14) 0.0288(14) 0.0029(11) 0.0079(11) 0.0004(12)
C17 0.0423(18) 0.0251(16) 0.0306(16) 0.0044(14) 0.0079(14) 0.0005(13)
C18 0.0218(13) 0.0257(15) 0.0226(13) 0.0032(11) 0.0071(11) 0.0045(11)
C19 0.0217(12) 0.0208(13) 0.0217(13) 0.0022(10) 0.0051(11) 0.0007(10)
C20 0.0312(15) 0.0241(15) 0.0287(15) 0.0020(12) 0.0125(13) 0.0038(12)
C21 0.0254(14) 0.0250(15) 0.0300(15) 0.0024(12) 0.0099(12) -0.0023(12)
C22 0.0388(18) 0.0388(19) 0.0259(16) -0.0013(15) 0.0096(14) -0.0045(14)
C23 0.0277(14) 0.0212(14) 0.0293(14) 0.0041(12) 0.0104(12) -0.0047(12)
C24 0.0311(16) 0.045(2) 0.0304(16) 0.0021(15) 0.0097(13) -0.0095(15)

loop_
_atom_type_symbol
_atom_type_description
_atom_type_scat_dispersion_real
_atom_type_scat_dispersion_imag
_atom_type_scat_source
C C 0.0033 0.0000 'International Tables Vol C Tables 4.2.6.8 and 6.1.1.4'
H H 0.0000 0.0000 'International Tables Vol C Tables 4.2.6.8 and 6.1.1.4'
O O 0.0106 0.0000 'International Tables Vol C Tables 4.2.6.8 and 6.1.1.4'

loop_
_geom_angle_atom_site_label_1
_geom_angle_atom_site_label_2
_geom_angle_atom_site_label_3
_geom_angle
C3 O1 C7 117.0(2)
C21 O2 C4 115.8(2)
C20 O3 C8 109.5(2)
C18 O4 C10 110.1(2)
C13 O5 C17 116.7(2)
C23 O6 C14 116.7(2)
C6 C1 C2 120.3(3)
C6 C1 C8 121.6(3)
C2 C1 C8 118.1(3)
C3 C2 C1 119.9(3)
C3 C2 H2 120.1
C1 C2 H2 120.1
O1 C3 C2 125.4(3)
O1 C3 C4 116.0(3)
C2 C3 C4 118.6(3)
C5 C4 C3 121.7(3)
C5 C4 O2 120.0(3)
C3 C4 O2 118.3(3)
C4 C5 C6 119.8(3)
C4 C5 H5 120.1
C6 C5 H5 120.1
C1 C6 C5 119.7(3)
C1 C6 H6 120.2
C5 C6 H6 120.2
O1 C7 H7A 109.5
O1 C7 H7B 109.5
H7A C7 H7B 109.5
O1 C7 H7C 109.5
H7A C7 H7C 109.5
H7B C7 H7C 109.5
O3 C8 C1 109.2(3)
O3 C8 C9 105.4(2)
C1 C8 C9 115.5(2)
O3 C8 H8 108.8
C1 C8 H8 108.8
C9 C8 H8 108.8
C8 C9 C10 114.6(3)
C8 C9 C19 101.9(2)
C10 C9 C19 104.5(2)
C8 C9 H9 111.7
C10 C9 H9 111.7
C19 C9 H9 111.7
O4 C10 C9 107.5(2)
O4 C10 H10A 110.2
C9 C10 H10A 110.2
O4 C10 H10B 110.2
C9 C10 H10B 110.2
H10A C10 H10B 108.5
C12 C11 C16 119.6(3)
C12 C11 C18 120.5(3)
C16 C11 C18 119.8(3)
C11 C12 C13 120.8(3)
C11 C12 H12 119.6
C13 C12 H12 119.6
O5 C13 C12 125.4(3)
O5 C13 C14 116.6(3)
C12 C13 C14 118.0(3)
C15 C14 C13 121.4(3)
C15 C14 O6 120.1(3)
C13 C14 O6 118.5(3)
C14 C15 C16 120.0(3)
C14 C15 H15 120.0
C16 C15 H15 120.0
C15 C16 C11 120.0(3)
C15 C16 H16 120.0
C11 C16 H16 120.0
O5 C17 H17A 109.5
O5 C17 H17B 109.5
H17A C17 H17B 109.5
O5 C17 H17C 109.5
H17A C17 H17C 109.5
H17B C17 H17C 109.5
O4 C18 C11 108.7(2)
O4 C18 C19 105.3(2)
C11 C18 C19 116.8(2)
O4 C18 H18 108.6
C11 C18 H18 108.6
C19 C18 H18 108.6
C9 C19 C18 102.2(2)
C9 C19 C20 104.0(2)
C18 C19 C20 114.5(2)
C9 C19 H19 111.8
C18 C19 H19 111.8
C20 C19 H19 111.8
O3 C20 C19 107.5(2)
O3 C20 H20A 110.2
C19 C20 H20A 110.2
O3 C20 H20B 110.2
C19 C20 H20B 110.2
H20A C20 H20B 108.5
O7 C21 O2 122.0(3)
O7 C21 C22 126.7(3)
O2 C21 C22 111.4(3)
C21 C22 H22A 109.5
C21 C22 H22B 109.5
H22A C22 H22B 109.5
C21 C22 H22C 109.5
H22A C22 H22C 109.5
H22B C22 H22C 109.5
O8 C23 O6 122.2(3)
O8 C23 C24 126.3(3)
O6 C23 C24 111.4(3)
C23 C24 H24A 109.5
C23 C24 H24B 109.5
H24A C24 H24B 109.5
C23 C24 H24C 109.5
H24A C24 H24C 109.5
H24B C24 H24C 109.5

loop_
_geom_bond_atom_site_label_1
_geom_bond_atom_site_label_2
_geom_bond_site_symmetry_2
_geom_bond_distance
_geom_bond_publ_flag
O1 C3 . 1.363(4) ?
O1 C7 . 1.426(4) ?
O2 C21 . 1.365(4) ?
O2 C4 . 1.402(4) ?
O3 C20 . 1.428(4) ?
O3 C8 . 1.439(4) ?
O4 C18 . 1.448(4) ?
O4 C10 . 1.424(4) ?
O5 C13 . 1.354(4) ?
O5 C17 . 1.428(4) ?
O6 C23 . 1.361(4) ?
O6 C14 . 1.401(4) ?
O7 C21 . 1.205(4) ?
O8 C23 . 1.206(4) ?
C1 C6 . 1.385(4) ?
C1 C2 . 1.404(5) ?
C1 C8 . 1.514(4) ?
C2 C3 . 1.384(4) ?
C2 H2 . 0.9500 ?
C3 C4 . 1.399(4) ?
C4 C5 . 1.370(5) ?
C5 C6 . 1.388(4) ?
C5 H5 . 0.9500 ?
C6 H6 . 0.9500 ?
C7 H7A . 0.9800 ?
C7 H7B . 0.9800 ?
C7 H7C . 0.9800 ?
C8 C9 . 1.531(4) ?
C8 H8 . 1.0000 ?
C9 C10 . 1.516(4) ?
C9 C19 . 1.531(4) ?
C9 H9 . 1.0000 ?
C10 H10A . 0.9900 ?
C10 H10B . 0.9900 ?
C11 C12 . 1.389(4) ?
C11 C16 . 1.387(4) ?
C11 C18 . 1.509(4) ?
C12 C13 . 1.397(4) ?
C12 H12 . 0.9500 ?
C13 C14 . 1.399(4) ?
C14 C15 . 1.366(5) ?
C15 C16 . 1.387(4) ?
C15 H15 . 0.9500 ?
C16 H16 . 0.9500 ?
C17 H17A . 0.9800 ?
C17 H17B . 0.9800 ?
C17 H17C . 0.9800 ?
C18 C19 . 1.530(4) ?
C18 H18 . 1.0000 ?
C19 C20 . 1.530(4) ?
C19 H19 . 1.0000 ?
C20 H20A . 0.9900 ?
C20 H20B . 0.9900 ?
C21 C22 . 1.488(4) ?
C22 H22A . 0.9800 ?
C22 H22B . 0.9800 ?
C22 H22C . 0.9800 ?
C23 C24 . 1.484(4) ?
C24 H24A . 0.9800 ?
C24 H24B . 0.9800 ?
C24 H24C . 0.9800 ?

loop_
_geom_hbond_atom_site_label_D
_geom_hbond_atom_site_label_H
_geom_hbond_atom_site_label_A
_geom_hbond_site_symmetry_A
_geom_hbond_distance_DH
_geom_hbond_distance_HA
_geom_hbond_distance_DA
_geom_hbond_angle_DHA
C2 H2 O8 1_454 0.95 2.47 3.382(4) 160.9
C10 H10A O6 1_554 0.99 2.59 3.250(4) 124.5
C20 H20A O7 1_656 0.99 2.47 3.310(4) 141.8
C24 H24C O7 2_657 0.98 2.48 3.452(4) 171.7

loop_
_geom_torsion_atom_site_label_1
_geom_torsion_atom_site_label_2
_geom_torsion_atom_site_label_3
_geom_torsion_atom_site_label_4
_geom_torsion
C6 C1 C2 C3 3.2(4)
C8 C1 C2 C3 -178.0(3)
C7 O1 C3 C2 11.0(4)
C7 O1 C3 C4 -171.2(3)
C1 C2 C3 O1 177.5(3)
C1 C2 C3 C4 -0.1(4)
O1 C3 C4 C5 179.8(3)
C2 C3 C4 C5 -2.3(5)
O1 C3 C4 O2 1.6(4)
C2 C3 C4 O2 179.4(3)
C21 O2 C4 C5 95.0(4)
C21 O2 C4 C3 -86.7(3)
C3 C4 C5 C6 1.7(5)
O2 C4 C5 C6 179.9(3)
C2 C1 C6 C5 -3.8(4)
C8 C1 C6 C5 177.4(3)
C4 C5 C6 C1 1.4(5)
C20 O3 C8 C1 151.0(3)
C20 O3 C8 C9 26.3(3)
C6 C1 C8 O3 -28.2(4)
C2 C1 C8 O3 153.0(3)
C6 C1 C8 C9 90.3(3)
C2 C1 C8 C9 -88.4(4)
O3 C8 C9 C10 -146.3(3)
C1 C8 C9 C10 93.0(3)
O3 C8 C9 C19 -34.1(3)
C1 C8 C9 C19 -154.8(3)
C18 O4 C10 C9 -3.1(4)
C8 C9 C10 O4 93.5(3)
C19 C9 C10 O4 -17.2(3)
C16 C11 C12 C13 -3.1(4)
C18 C11 C12 C13 179.6(3)
C17 O5 C13 C12 -10.3(4)
C17 O5 C13 C14 171.0(3)
C11 C12 C13 O5 -179.4(3)
C11 C12 C13 C14 -0.7(4)
O5 C13 C14 C15 -177.3(3)
C12 C13 C14 C15 3.8(4)
O5 C13 C14 O6 -1.1(4)
C12 C13 C14 O6 -179.9(3)
C23 O6 C14 C15 -107.9(3)
C23 O6 C14 C13 75.8(4)
C13 C14 C15 C16 -3.1(5)
O6 C14 C15 C16 -179.3(3)
C14 C15 C16 C11 -0.8(4)
C12 C11 C16 C15 3.9(4)
C18 C11 C16 C15 -178.8(3)
C10 O4 C18 C11 148.0(3)
C10 O4 C18 C19 22.2(3)
C12 C11 C18 O4 -142.4(3)
C16 C11 C18 O4 40.3(3)
C12 C11 C18 C19 -23.5(4)
C16 C11 C18 C19 159.2(3)
C8 C9 C19 C18 -90.3(3)
C10 C9 C19 C18 29.3(3)
C8 C9 C19 C20 29.1(3)
C10 C9 C19 C20 148.7(2)
O4 C18 C19 C9 -31.5(3)
C11 C18 C19 C9 -152.2(2)
O4 C18 C19 C20 -143.2(3)
C11 C18 C19 C20 96.1(3)
C8 O3 C20 C19 -7.1(3)
C9 C19 C20 O3 -14.7(3)
C18 C19 C20 O3 95.9(3)
C4 O2 C21 O7 -5.5(5)
C4 O2 C21 C22 173.6(3)
C14 O6 C23 O8 5.8(4)
C14 O6 C23 C24 -176.6(3)

loop_
_cod_related_entry_id
_cod_related_entry_database
_cod_related_entry_code
1 ChemSpider 204830
